data_7063581
loop_
_publ_author_name
'Shukla, Vibhav'
'Aalam, Gulshitab'
'Ali, Wazed'
'Ahmad, Musheer'
'Haq, Nazrul'
'Siddiqui, Kafeel Ahmad'

_publ_section_title
;
 A Dual-Function Ag@Ca-MOF Composite for Luminescent Detection and Dose
 Reliant Photocatalytic Breakdown of Bisphenol A
;
_journal_name_full 'New Journal of Chemistry'
_journal_paper_doi 10.1039/D4NJ04856C
_journal_year 2025
_chemical_formula_moiety '0.25(C36 H52 Ca4 N12 O36), 3(H2 O)'
_chemical_formula_sum 'C9 H19 Ca N3 O12'
_chemical_formula_weight 401.34
_space_group_crystal_system monoclinic
_space_group_IT_number 14
_space_group_name_Hall '-P 2yn'
_space_group_name_H-M_alt 'P 1 21/n 1'
_symmetry_Int_Tables_number 14
_atom_sites_solution_primary iterative
_audit_creation_date 2024-12-08
_audit_creation_method
;
Olex2 1.2
(compiled 2018.05.29 svn.r3508 for OlexSys, GUI svn.r5506)
;
_audit_update_record
;
2024-12-08 deposited with the CCDC.	2024-12-19 downloaded from the CCDC.
;
_cell_angle_alpha 90
_cell_angle_beta 107.741(3)
_cell_angle_gamma 90
_cell_formula_units_Z 8
_cell_length_a 21.0666(6)
_cell_length_b 6.85937(16)
_cell_length_c 24.3990(6)
_cell_measurement_reflns_used 22810
_cell_measurement_temperature 293(2)
_cell_measurement_theta_max 67.9150
_cell_measurement_theta_min 1.9130
_cell_volume 3358.07(16)
_computing_cell_refinement 'CrysAlisPro 1.171.40.82a (Rigaku OD, 2020)'
_computing_data_collection 'CrysAlisPro 1.171.40.82a (Rigaku OD, 2020)'
_computing_data_reduction 'CrysAlisPro 1.171.40.82a (Rigaku OD, 2020)'
_computing_molecular_graphics 'Olex2 (Dolomanov et al., 2009)'
_computing_publication_material 'Olex2 (Dolomanov et al., 2009)'
_computing_structure_refinement 'olex2.refine (Bourhis et al., 2015)'
_computing_structure_solution 'olex2.solve (Bourhis et al., 2015)'
_diffrn_ambient_temperature 293(2)
_diffrn_detector 'Hybrid Pixel Array Detector'
_diffrn_detector_area_resol_mean 10.0000
_diffrn_detector_type HyPix3000
_diffrn_measured_fraction_theta_full 0.9906
_diffrn_measured_fraction_theta_max 0.9906
_diffrn_measurement_details
;
List of Runs (angles in degrees, time in seconds):

  # Type    Start    End  Width  t~exp~   \w     \q     \k     \f   Frames
#--------------------------------------------------------------------------
  1  \w    -40.00  29.00   0.50    0.50    --  -39.57  35.00 -81.00  138
  2  \w    -24.00  38.00   0.50    0.50    --  -39.57  11.00   0.00  124
  3  \w     23.00 108.00   0.50    0.50    --   39.57  35.00 -81.00  170
  4  \w     79.00 165.00   0.50    1.00    --   96.05  35.00 -81.00  172
  5  \w    102.00 166.00   0.50    1.00    --   96.05 111.00 -90.00  128
  6  \w    104.00 171.00   0.50    1.00    --   96.05  93.00-120.00  134
  7  \w     80.00 165.00   0.50    1.00    --   96.05  33.00   0.00  170
  8  \w    104.00 171.00   0.50    1.00    --   96.05  93.00 120.00  134
  9  \w     89.00 164.00   0.50    1.00    --   96.05 133.00 150.00  150
 10  \w     77.00 122.00   0.50    1.00    --   96.05  42.00  60.00   90
 11  \w     27.00  68.00   0.50    1.00    --   96.05 -59.00  60.00   82
 12  \w     27.00  68.00   0.50    1.00    --   96.05 -59.00   0.00   82
 13  \w     29.00  57.00   0.50    1.00    --   96.05 -50.00 -60.00   56
 14  \w     29.00  57.00   0.50    1.00    --   96.05 -50.00 -90.00   56
 15  \w     29.00  57.00   0.50    1.00    --   96.05 -50.00-120.00   56
 16  \w     29.00  57.00   0.50    1.00    --   96.05 -50.00-150.00   56
 17  \w     29.00  57.00   0.50    1.00    --   96.05 -50.00-180.00   56
 18  \w     27.00  68.00   0.50    1.00    --   96.05 -59.00-120.00   82
 19  \w     21.00 106.00   0.50    1.00    --   96.05 -93.00-180.00  170
 20  \w     29.00  57.00   0.50    1.00    --   96.05 -50.00 -30.00   56
 21  \w     25.00 127.00   0.50    1.00    --   96.05 -86.00  60.00  204
 22  \w     29.00  57.00   0.50    1.00    --   96.05 -50.00  90.00   56
 23  \w     29.00  57.00   0.50    1.00    --   96.05 -50.00 150.00   56
 24  \w     26.00  83.00   0.50    1.00    --   96.05 -68.00 150.00  114
 25  \w     18.00  79.00   0.50    0.50    --   39.57-104.00 120.00  122
 26  \w     18.00  79.00   0.50    0.50    --   39.57-104.00 -60.00  122
 27  \w     26.00  83.00   0.50    1.00    --   96.05 -68.00-150.00  114
 28  \w     26.00  83.00   0.50    1.00    --   96.05 -68.00-180.00  114
 29  \w     75.00 164.00   0.50    1.00    --   96.05  50.00-150.00  178
 30  \w     18.00 107.00   0.50    0.50    --   39.57  54.00  30.00  178
 31  \w     62.00 146.00   0.50    1.00    --   96.05 178.00 150.00  168
 32  \w     12.00 109.00   0.50    0.50    --   39.57  77.00 -90.00  194
 33  \w     18.00 107.00   0.50    0.50    --   39.57  54.00-180.00  178
 34  \w     12.00 109.00   0.50    0.50    --   39.57  77.00-150.00  194
 35  \w     12.00 109.00   0.50    0.50    --   39.57  77.00 -30.00  194
 36  \w     12.00 109.00   0.50    0.50    --   39.57  77.00  30.00  194
 37  \w     12.00 109.00   0.50    0.50    --   39.57  77.00 -60.00  194
 38  \w    -29.00  40.00   0.50    0.50    --   39.57 -35.00 121.00  138
 39  \w    -30.00  37.00   0.50    0.50    --   39.57 -32.00  60.00  134
 40  \w    -37.00  24.00   0.50    0.50    --   39.57 -11.00 -60.00  122
 41  \w    -37.00  24.00   0.50    0.50    --   39.57 -11.00   0.00  122
 42  \w    -48.00  28.00   0.50    0.50    --  -39.57  43.00  60.00  152
 43  \w    -40.00 -14.00   0.50    1.00    --  -82.50  35.00 -81.00   52
 44  \w    -47.00 -14.00   0.50    1.00    --  -82.50  42.00-150.00   66
 45  \w    -57.00 -15.00   0.50    1.00    --  -82.50  50.00-120.00   84
 46  \w    -47.00 -14.00   0.50    1.00    --  -82.50  42.00 -60.00   66
 47  \w    -47.00 -14.00   0.50    1.00    --  -82.50  42.00  30.00   66
 48  \w    -64.00  30.00   0.50    0.50    --  -39.57  65.00 -60.00  188
 49  \w    -68.00 -13.00   0.50    1.00    --  -82.50  59.00 120.00  110
 50  \w   -108.00 -23.00   0.50    0.50    --  -39.57 -35.00 121.00  170
 51  \w   -108.00 -15.00   0.50    0.50    --  -39.57 -65.00  30.00  186
 52  \w   -109.00 -11.00   0.50    0.50    --  -39.57 -77.00   0.00  196
 53  \w   -109.00 -11.00   0.50    0.50    --  -39.57 -77.00  90.00  196
 54  \w   -109.00 -11.00   0.50    0.50    --  -39.57 -77.00 120.00  196
 55  \w   -151.00 -66.00   0.50    1.00    --  -82.50 -35.00 121.00  170
;
_diffrn_measurement_device 'four-circle diffractometer'
_diffrn_measurement_device_type 'XtaLAB Synergy, Dualflex, HyPix3000'
_diffrn_measurement_method '\w scans'
_diffrn_orient_matrix_type 'CrysAlisPro convention (1999,Acta A55,543-557)'
_diffrn_orient_matrix_UB_11 -0.0058152000
_diffrn_orient_matrix_UB_12 -0.0951110000
_diffrn_orient_matrix_UB_13 0.0554704000
_diffrn_orient_matrix_UB_21 -0.0750123000
_diffrn_orient_matrix_UB_22 -0.0336275000
_diffrn_orient_matrix_UB_23 -0.0293567000
_diffrn_orient_matrix_UB_31 0.0153183000
_diffrn_orient_matrix_UB_32 -0.2006113000
_diffrn_orient_matrix_UB_33 -0.0213962000
_diffrn_radiation_monochromator mirror
_diffrn_radiation_probe x-ray
_diffrn_radiation_type 'Cu K\a'
_diffrn_radiation_wavelength 1.54184
_diffrn_reflns_av_R_equivalents 0.0399
_diffrn_reflns_av_unetI/netI 0.0236
_diffrn_reflns_limit_h_max 25
_diffrn_reflns_limit_h_min -25
_diffrn_reflns_limit_k_max 7
_diffrn_reflns_limit_k_min -8
_diffrn_reflns_limit_l_max 29
_diffrn_reflns_limit_l_min -29
_diffrn_reflns_number 36339
_diffrn_reflns_theta_full 68.1071
_diffrn_reflns_theta_max 68.11
_diffrn_reflns_theta_min 2.43
_diffrn_source 'micro-focus sealed X-ray tube'
_diffrn_source_type 'PhotonJet (Cu) X-ray Source'
_exptl_absorpt_coefficient_mu 3.880
_exptl_absorpt_correction_T_max 1.00000
_exptl_absorpt_correction_T_min 0.54750
_exptl_absorpt_correction_type multi-scan
_exptl_absorpt_process_details
;
CrysAlisPro 1.171.40.82a (Rigaku Oxford Diffraction, 2020)
Empirical absorption correction using spherical harmonics,
implemented in SCALE3 ABSPACK scaling algorithm.
;
_exptl_crystal_colour colourless
_exptl_crystal_colour_primary colourless
_exptl_crystal_density_diffrn 1.5875
_exptl_crystal_description block
_exptl_crystal_F_000 1690.0598
_exptl_crystal_size_max 0.45
_exptl_crystal_size_mid 0.23
_exptl_crystal_size_min 0.16
_refine_diff_density_max 0.4043
_refine_diff_density_min -0.5307
_refine_diff_density_rms 0.0666
_refine_ls_d_res_high 0.8308
_refine_ls_d_res_low 18.1710
_refine_ls_extinction_expression Fc^*^=kFc[1+0.001xFc^2^\l^3^/sin(2\q)]^-1/4^
_refine_ls_goodness_of_fit_ref 1.0354
_refine_ls_hydrogen_treatment mixed
_refine_ls_matrix_type full
_refine_ls_number_constraints 40
_refine_ls_number_parameters 508
_refine_ls_number_reflns 6092
_refine_ls_number_restraints 2
_refine_ls_restrained_S_all 1.0353
_refine_ls_R_factor_all 0.0400
_refine_ls_R_factor_gt 0.0356
_refine_ls_shift/su_max 0.0051
_refine_ls_shift/su_mean 0.0002
_refine_ls_structure_factor_coef Fsqd
_refine_ls_weighting_details 'w=1/[\s^2^(Fo^2^)+(0.0711P)^2^+0.7952P] where P=(Fo^2^+2Fc^2^)/3'
_refine_ls_weighting_scheme calc
_refine_ls_wR_factor_gt 0.1079
_refine_ls_wR_factor_ref 0.1115
_reflns_Friedel_coverage 0.0
_reflns_limit_h_max 16
_reflns_limit_h_min -25
_reflns_limit_k_max 8
_reflns_limit_k_min 0
_reflns_limit_l_max 29
_reflns_limit_l_min -15
_reflns_number_gt 5397
_reflns_number_total 6092
_reflns_threshold_expression I>=2u(I)
_cod_data_source_file d4nj04856c2.cif
_cod_data_source_block HD37
_cod_original_cell_volume 3358.08(16)
_cod_database_code 7063581
_chemical_oxdiff_formula 'C H N O Cd'
_diffrn_oxdiff_digest_frames
;
018f3265fb84c323135f673b1073546e9b000299f2e
;
_reflns_odcompleteness_completeness 99.97
_reflns_odcompleteness_iscentric 1
_reflns_odcompleteness_theta 66.97
_olex2_refinement_description
;
1. Fixed Uiso
 At 1.2 times of:
  All C(H,H) groups, All N(H) groups
 At 1.5 times of:
  All O(H,H) groups
2. Restrained distances
 H23a-O23
 0.9 with sigma of 0.02
 H8b-O8
 0.9 with sigma of 0.02
3.a Free rotating group:
 O20(H20a,H20b), O21(H21a,H21b)
3.b Rotating group:
 O17(H17a,H17b), O9(H9a,H9b)
3.c Secondary CH2 refined with riding coordinates:
 C11(H11a,H11b), C12(H12a,H12b), C16(H16a,H16b), C17(H17c,H17d), C2(H2a,H2b),
 C3(H3a,H3b), C7(H7a,H7b), C8(H8c,H8d)
3.d Aromatic/amide H refined with riding coordinates:
 N5(H5), N2(H2)
;
_olex2_submission_special_instructions 'No special instructions were received'
_oxdiff_exptl_absorpt_empirical_details
;
Empirical correction (ABSPACK) includes:
- Absorption correction using spherical harmonics
- Frame scaling
;
_oxdiff_exptl_absorpt_empirical_full_max 4.133
_oxdiff_exptl_absorpt_empirical_full_min 0.492

loop_
_space_group_symop_id
_space_group_symop_operation_xyz
1 x,y,z
2 -x+1/2,y+1/2,-z+1/2
3 -x,-y,-z
4 x-1/2,-y-1/2,z-1/2

loop_
_atom_site_label
_atom_site_type_symbol
_atom_site_fract_x
_atom_site_fract_y
_atom_site_fract_z
_atom_site_U_iso_or_equiv
_atom_site_adp_type
_atom_site_occupancy
_atom_site_refinement_flags_posn
Ca1 Ca 0.053554(13) 1.25436(4) 0.510232(12) 0.01866(12) Uani 1.000000 .
O10 O 0.46870(6) 0.73572(19) 0.89552(5) 0.0351(3) Uani 1.000000 .
O11 O 0.36409(6) 0.78927(18) 0.88882(5) 0.0304(3) Uani 1.000000 .
O12 O 0.45978(5) 0.6606(2) 0.70196(5) 0.0394(3) Uani 1.000000 .
O13 O 0.30729(6) 0.8754(2) 0.54019(5) 0.0391(3) Uani 1.000000 .
O14 O 0.24888(6) 0.7938(2) 0.70359(6) 0.0405(3) Uani 1.000000 .
O15 O 0.05789(5) 0.60086(17) 0.51557(5) 0.0309(3) Uani 1.000000 .
O16 O 0.07130(5) 0.91756(16) 0.52126(5) 0.0279(3) Uani 1.000000 .
O17 O 0.15536(6) 1.2827(2) 0.48576(6) 0.0413(3) Uani 1.000000 .
H17a H 0.1761(4) 1.3845(14) 0.5014(6) 0.0620(5) Uiso 1.000000 GR
H17b H 0.14617(6) 1.303(3) 0.44983(13) 0.0620(5) Uiso 1.000000 GR
O18 O 0.01867(8) 1.1616(3) 0.41071(6) 0.0535(4) Uani 1.000000 .
N4 N 0.35483(6) 0.7236(2) 0.70488(6) 0.0274(3) Uani 1.000000 .
N5 N 0.38367(7) 0.7719(2) 0.62144(6) 0.0264(3) Uani 1.000000 .
H5 H 0.41333(7) 0.7707(2) 0.60381(6) 0.0317(4) Uiso 1.000000 R
N6 N 0.27520(6) 0.8369(2) 0.62071(5) 0.0237(3) Uani 1.000000 .
C10 C 0.41058(8) 0.7865(2) 0.86720(7) 0.0262(4) Uani 1.000000 .
C11 C 0.39624(9) 0.8448(3) 0.80433(6) 0.0345(4) Uani 1.000000 .
H11a H 0.36201(9) 0.9447(3) 0.79457(6) 0.0414(5) Uiso 1.000000 R
H11b H 0.43623(9) 0.8980(3) 0.79827(6) 0.0414(5) Uiso 1.000000 R
C12 C 0.37304(8) 0.6677(3) 0.76592(6) 0.0306(4) Uani 1.000000 .
H12a H 0.33482(8) 0.6096(3) 0.77393(6) 0.0368(4) Uiso 1.000000 R
H12b H 0.40840(8) 0.5713(3) 0.77416(6) 0.0368(4) Uiso 1.000000 R
C13 C 0.40355(7) 0.7158(3) 0.67773(7) 0.0268(4) Uani 1.000000 .
C14 C 0.32083(7) 0.8300(2) 0.59044(6) 0.0253(3) Uani 1.000000 .
C15 C 0.28986(8) 0.7855(3) 0.67803(7) 0.0260(4) Uani 1.000000 .
C16 C 0.20580(7) 0.8921(2) 0.58919(6) 0.0261(3) Uani 1.000000 .
H16a H 0.18539(7) 0.9544(2) 0.61532(6) 0.0313(4) Uiso 1.000000 R
H16b H 0.20557(7) 0.9842(2) 0.55897(6) 0.0313(4) Uiso 1.000000 R
C17 C 0.16646(8) 0.7132(3) 0.56330(8) 0.0332(4) Uani 1.000000 .
H17c H 0.18731(8) 0.6537(3) 0.53705(8) 0.0398(5) Uiso 1.000000 R
H17d H 0.16906(8) 0.6203(3) 0.59389(8) 0.0398(5) Uiso 1.000000 R
C18 C 0.09405(8) 0.7493(2) 0.53131(7) 0.0215(3) Uani 1.000000 .
H18a H 0.0063(14) 1.040(5) 0.4045(11) 0.088(9) Uiso 1.000000 .
H18b H 0.0391(15) 1.190(6) 0.3894(14) 0.127(14) Uiso 1.000000 .
Ca2 Ca 0.303163(13) 0.22084(5) 0.260663(12) 0.01892(12) Uani 1.000000 .
O1 O 0.71886(6) 0.74732(19) 0.64564(5) 0.0347(3) Uani 1.000000 .
O2 O 0.61262(6) 0.75876(17) 0.63727(5) 0.0316(3) Uani 1.000000 .
O3 O 0.70980(5) 0.6160(2) 0.45270(5) 0.0390(3) Uani 1.000000 .
O4 O 0.55798(6) 0.8289(2) 0.29018(5) 0.0392(3) Uani 1.000000 .
O5 O 0.49783(6) 0.7430(2) 0.45262(6) 0.0396(3) Uani 1.000000 .
O6 O 0.32055(5) 0.87870(17) 0.27465(5) 0.0305(3) Uani 1.000000 .
O7 O 0.30711(5) 0.56435(17) 0.25991(4) 0.0264(3) Uani 1.000000 .
O8 O 0.40646(7) 0.2389(2) 0.23823(7) 0.0411(4) Uani 1.000000 D
O9 O 0.27003(7) 0.1403(2) 0.16053(5) 0.0514(4) Uani 1.000000 .
H9a H 0.2618(9) 0.0189(6) 0.15642(7) 0.0771(6) Uiso 1.000000 GR
H9b H 0.3028(3) 0.157(3) 0.1476(2) 0.0771(6) Uiso 1.000000 GR
N1 N 0.60437(6) 0.6775(2) 0.45489(5) 0.0269(3) Uani 1.000000 .
N2 N 0.63372(7) 0.7227(2) 0.37154(6) 0.0263(3) Uani 1.000000 .
H2 H 0.66332(7) 0.7188(2) 0.35386(6) 0.0316(4) Uiso 1.000000 R
N3 N 0.52492(6) 0.7878(2) 0.37017(5) 0.0251(3) Uani 1.000000 .
C1 C 0.65908(8) 0.7714(2) 0.61604(7) 0.0251(4) Uani 1.000000 .
C2 C 0.64340(9) 0.8168(3) 0.55218(7) 0.0344(4) Uani 1.000000 .
H2a H 0.60759(9) 0.9116(3) 0.54088(7) 0.0413(5) Uiso 1.000000 R
H2b H 0.68237(9) 0.8727(3) 0.54494(7) 0.0413(5) Uiso 1.000000 R
C3 C 0.62288(8) 0.6319(3) 0.51670(6) 0.0307(4) Uani 1.000000 .
H3a H 0.58534(8) 0.5723(3) 0.52544(6) 0.0369(4) Uiso 1.000000 R
H3b H 0.65953(8) 0.5397(3) 0.52658(6) 0.0369(4) Uiso 1.000000 R
C4 C 0.65348(7) 0.6694(2) 0.42811(6) 0.0260(3) Uani 1.000000 .
C5 C 0.57088(7) 0.7819(2) 0.34029(7) 0.0255(3) Uani 1.000000 .
C6 C 0.53919(8) 0.7361(2) 0.42743(7) 0.0255(4) Uani 1.000000 .
C7 C 0.45576(7) 0.8452(2) 0.33873(6) 0.0268(3) Uani 1.000000 .
H7a H 0.43527(7) 0.9050(2) 0.36519(6) 0.0321(4) Uiso 1.000000 R
H7b H 0.45604(7) 0.9403(2) 0.30938(6) 0.0321(4) Uiso 1.000000 R
C8 C 0.41568(7) 0.6690(3) 0.31098(8) 0.0319(4) Uani 1.000000 .
H8c H 0.43602(7) 0.6132(3) 0.28385(8) 0.0383(5) Uiso 1.000000 R
H8d H 0.41816(7) 0.5721(3) 0.34052(8) 0.0383(5) Uiso 1.000000 R
C9 C 0.34342(7) 0.7099(2) 0.27991(7) 0.0216(3) Uani 1.000000 .
H8a H 0.4010(12) 0.222(4) 0.2053(11) 0.077(9) Uiso 1.000000 .
H8b H 0.4365(19) 0.319(6) 0.2597(18) 0.27(3) Uiso 1.000000 D
O19 O 0.04801(9) 1.2918(3) 0.31505(7) 0.0577(4) Uani 1.000000 .
H19a H 0.0143(17) 1.294(5) 0.2794(16) 0.102(11) Uiso 1.000000 .
H19b H 0.0559(19) 1.424(6) 0.3312(17) 0.150(16) Uiso 1.000000 .
O20 O 0.73230(6) 0.6941(3) 0.32054(6) 0.0492(4) Uani 1.000000 .
H20a H 0.7722(4) 0.695(4) 0.3427(7) 0.0738(6) Uiso 1.000000 G
H20b H 0.7322(11) 0.703(4) 0.2858(3) 0.0738(6) Uiso 1.000000 G
O21 O 0.48103(7) 0.7525(3) 0.56919(6) 0.0522(4) Uani 1.000000 .
H21a H 0.5207(4) 0.753(4) 0.5920(7) 0.0783(7) Uiso 1.000000 G
H21b H 0.4819(11) 0.756(4) 0.5346(3) 0.0783(7) Uiso 1.000000 G
O22 O 0.57908(8) 0.8521(3) 0.86881(7) 0.0593(5) Uani 1.000000 .
H22a H 0.6150(17) 0.810(5) 0.8977(15) 0.102(11) Uiso 1.000000 .
H22b H 0.5433(15) 0.805(5) 0.8812(13) 0.090(10) Uiso 1.000000 .
O23 O 0.79511(9) 1.2089(3) 0.56526(7) 0.0620(5) Uani 1.000000 D
H23a H 0.8003(19) 1.087(4) 0.5834(16) 0.146(16) Uiso 1.000000 D
H23b H 0.7627(16) 1.189(4) 0.5308(14) 0.082(9) Uiso 1.000000 .
O24 O 0.82871(8) 0.8543(3) 0.61705(6) 0.0579(4) Uani 1.000000 .
H24a H 0.7904(16) 0.825(5) 0.6276(13) 0.089(9) Uiso 1.000000 .
H24b H 0.8664(18) 0.818(6) 0.6498(16) 0.112(12) Uiso 1.000000 .

loop_
_atom_site_aniso_label
_atom_site_aniso_U_11
_atom_site_aniso_U_22
_atom_site_aniso_U_33
_atom_site_aniso_U_12
_atom_site_aniso_U_13
_atom_site_aniso_U_23
Ca1 0.01663(19) 0.0178(2) 0.01980(19) 0.00119(11) 0.00298(13) 0.00012(11)
O10 0.0285(7) 0.0506(9) 0.0264(6) 0.0058(5) 0.0084(5) 0.0071(5)
O11 0.0263(6) 0.0378(7) 0.0258(6) -0.0015(5) 0.0060(5) 0.0014(5)
O12 0.0195(6) 0.0565(9) 0.0364(6) 0.0073(5) -0.0001(5) 0.0014(6)
O13 0.0341(6) 0.0552(9) 0.0248(6) -0.0029(6) 0.0044(5) 0.0083(5)
O14 0.0243(6) 0.0689(10) 0.0312(7) 0.0042(6) 0.0128(5) 0.0011(6)
O15 0.0169(5) 0.0203(6) 0.0480(7) -0.0010(4) -0.0016(5) -0.0009(5)
O16 0.0221(5) 0.0181(6) 0.0391(6) 0.0033(4) 0.0031(4) 0.0013(5)
O17 0.0275(7) 0.0570(9) 0.0405(8) -0.0090(6) 0.0118(6) -0.0117(6)
O18 0.0706(10) 0.0614(11) 0.0300(7) -0.0288(8) 0.0175(7) -0.0097(7)
N4 0.0188(6) 0.0410(9) 0.0204(7) 0.0019(6) 0.0030(5) 0.0010(5)
N5 0.0171(7) 0.0388(9) 0.0242(7) -0.0010(5) 0.0075(5) -0.0008(5)
N6 0.0158(6) 0.0286(8) 0.0234(6) 0.0007(5) 0.0014(5) -0.0005(5)
C10 0.0283(9) 0.0279(9) 0.0194(8) -0.0030(7) 0.0029(7) -0.0009(6)
C11 0.0390(9) 0.0383(11) 0.0230(8) -0.0064(8) 0.0046(7) 0.0040(7)
C12 0.0297(8) 0.0372(10) 0.0225(8) 0.0010(7) 0.0042(6) 0.0036(7)
C13 0.0194(8) 0.0329(9) 0.0254(8) -0.0022(6) 0.0028(6) -0.0037(6)
C14 0.0218(7) 0.0285(9) 0.0230(7) -0.0048(6) 0.0031(6) -0.0008(6)
C15 0.0188(8) 0.0339(9) 0.0234(8) -0.0012(6) 0.0037(6) -0.0024(6)
C16 0.0175(7) 0.0258(9) 0.0297(7) 0.0021(6) -0.0008(6) -0.0005(6)
C17 0.0174(8) 0.0260(9) 0.0471(10) 0.0009(6) -0.0034(7) 0.0008(7)
C18 0.0167(7) 0.0199(8) 0.0260(8) 0.0008(6) 0.0036(6) -0.0002(6)
Ca2 0.01627(18) 0.0189(2) 0.02003(19) -0.00067(10) 0.00312(13) -0.00078(10)
O1 0.0266(7) 0.0512(9) 0.0252(6) 0.0046(5) 0.0063(5) 0.0049(5)
O2 0.0273(6) 0.0396(7) 0.0276(6) 0.0014(5) 0.0077(5) 0.0024(5)
O3 0.0195(5) 0.0555(9) 0.0365(6) 0.0070(5) 0.0005(5) 0.0004(6)
O4 0.0338(6) 0.0561(9) 0.0246(6) -0.0018(6) 0.0044(5) 0.0076(5)
O5 0.0238(6) 0.0660(10) 0.0316(7) 0.0030(6) 0.0125(5) 0.0008(6)
O6 0.0217(5) 0.0207(6) 0.0426(6) 0.0035(5) 0.0001(5) 0.0005(5)
O7 0.0171(5) 0.0201(6) 0.0374(6) -0.0006(4) 0.0015(4) -0.0003(4)
O8 0.0254(7) 0.0595(10) 0.0399(8) -0.0073(6) 0.0121(6) -0.0121(6)
O9 0.0648(9) 0.0586(10) 0.0318(6) -0.0266(8) 0.0163(6) -0.0088(6)
N1 0.0190(6) 0.0396(8) 0.0200(6) 0.0017(6) 0.0029(5) 0.0007(6)
N2 0.0178(7) 0.0384(8) 0.0236(7) -0.0006(5) 0.0074(5) -0.0007(5)
N3 0.0168(6) 0.0314(8) 0.0237(6) 0.0006(5) 0.0011(5) -0.0012(5)
C1 0.0285(9) 0.0245(8) 0.0202(8) -0.0009(6) 0.0044(7) -0.0007(6)
C2 0.0389(9) 0.0378(10) 0.0233(8) -0.0060(8) 0.0045(7) 0.0043(7)
C3 0.0301(8) 0.0381(10) 0.0216(7) 0.0022(7) 0.0044(6) 0.0042(7)
C4 0.0183(7) 0.0316(9) 0.0256(7) -0.0016(6) 0.0029(6) -0.0047(6)
C5 0.0206(8) 0.0283(9) 0.0252(8) -0.0049(6) 0.0033(6) -0.0017(6)
C6 0.0175(8) 0.0328(9) 0.0243(8) -0.0017(6) 0.0036(6) -0.0034(6)
C7 0.0173(7) 0.0278(9) 0.0297(8) 0.0030(6) -0.0012(6) -0.0004(6)
C8 0.0172(8) 0.0260(9) 0.0446(9) 0.0021(6) -0.0022(7) 0.0010(7)
C9 0.0168(7) 0.0214(8) 0.0252(8) 0.0002(6) 0.0045(6) 0.0014(6)
O19 0.0568(10) 0.0746(13) 0.0367(8) 0.0027(9) 0.0069(7) 0.0114(8)
O20 0.0246(7) 0.0904(11) 0.0355(7) -0.0055(7) 0.0135(6) -0.0071(7)
O21 0.0254(7) 0.0979(13) 0.0364(8) -0.0037(7) 0.0141(6) -0.0088(7)
O22 0.0403(8) 0.0953(15) 0.0458(8) 0.0008(8) 0.0184(7) 0.0117(8)
O23 0.0628(11) 0.0799(13) 0.0375(9) -0.0062(9) 0.0064(8) -0.0145(8)
O24 0.0408(8) 0.0904(14) 0.0468(8) 0.0019(8) 0.0199(7) 0.0052(8)

loop_
_atom_type_symbol
_atom_type_scat_dispersion_real
_atom_type_scat_dispersion_imag
_atom_type_scat_Cromer_Mann_a1
_atom_type_scat_Cromer_Mann_a2
_atom_type_scat_Cromer_Mann_a3
_atom_type_scat_Cromer_Mann_a4
_atom_type_scat_Cromer_Mann_b1
_atom_type_scat_Cromer_Mann_b2
_atom_type_scat_Cromer_Mann_b3
_atom_type_scat_Cromer_Mann_b4
_atom_type_scat_Cromer_Mann_c
_atom_type_scat_source
_atom_type_scat_dispersion_source
H 0.00000 0.00000 0.49300 0.32291 0.14019 0.04081 10.51090 26.12570 3.14236 57.79970 0.0030380000826 'International Tables Volume C Table 6.1.1.4 (pp. 500-502)' 'Henke, Gullikson and Davis, At. Data and Nucl. Data Tables, 1993, 54, 2'
C 0.01920 0.00962 2.31000 1.02000 1.58860 0.86500 20.84390 10.20750 0.56870 51.65120 0.215599998832 'International Tables Volume C Table 6.1.1.4 (pp. 500-502)' 'Henke, Gullikson and Davis, At. Data and Nucl. Data Tables, 1993, 54, 2'
Ca 0.38153 1.31452 8.62660 7.38730 1.58990 1.02110 10.44210 0.65990 85.74840 178.43700 1.37510001659 'International Tables Volume C Table 6.1.1.4 (pp. 500-502)' 'Henke, Gullikson and Davis, At. Data and Nucl. Data Tables, 1993, 54, 2'
O 0.05239 0.03377 3.04850 2.28680 1.54630 0.86700 13.27710 5.70110 0.32390 32.90890 0.250800013542 'International Tables Volume C Table 6.1.1.4 (pp. 500-502)' 'Henke, Gullikson and Davis, At. Data and Nucl. Data Tables, 1993, 54, 2'
N 0.03256 0.01839 12.21260 3.13220 2.01250 1.16630 0.00570 9.89330 28.99750 0.58260 -11.5290002823 'International Tables Volume C Table 6.1.1.4 (pp. 500-502)' 'Henke, Gullikson and Davis, At. Data and Nucl. Data Tables, 1993, 54, 2'

loop_
_geom_angle_atom_site_label_1
_geom_angle_atom_site_label_2
_geom_angle_atom_site_label_3
_geom_angle
_geom_angle_site_symmetry_1
_geom_angle_site_symmetry_3
_geom_angle_publ_flag
O11 Ca1 O10 51.49(4) 2_556 2_556 ?
O15 Ca1 O10 90.90(4) 1_565 2_556 ?
O15 Ca1 O10 79.77(4) 3_576 2_556 ?
O15 Ca1 O11 121.74(4) 3_576 2_556 ?
O15 Ca1 O11 81.39(4) 1_565 2_556 ?
O16 Ca1 O10 84.92(4) . 2_556 ?
O16 Ca1 O10 78.69(4) 3_576 2_556 ?
O16 Ca1 O11 86.79(4) . 2_556 ?
O16 Ca1 O11 128.02(4) 3_576 2_556 ?
O16 Ca1 O15 122.45(4) . 3_576 ?
O16 Ca1 O15 167.47(4) . 1_565 ?
O16 Ca1 O15 49.16(4) 3_576 3_576 ?
O16 Ca1 O15 117.24(3) 3_576 1_565 ?
O17 Ca1 O10 131.92(5) . 2_556 ?
O17 Ca1 O11 80.60(4) . 2_556 ?
O17 Ca1 O15 84.87(4) . 1_565 ?
O17 Ca1 O15 139.63(5) . 3_576 ?
O17 Ca1 O16 144.07(4) . 3_576 ?
O17 Ca1 O16 89.15(4) . . ?
O18 Ca1 O10 146.79(5) . 2_556 ?
O18 Ca1 O11 155.40(5) . 2_556 ?
O18 Ca1 O15 108.37(5) . 1_565 ?
O18 Ca1 O15 82.72(5) . 3_576 ?
O18 Ca1 O16 81.00(5) . . ?
O18 Ca1 O16 68.53(5) . 3_576 ?
O18 Ca1 O17 77.95(5) . . ?
C10 Ca1 O10 26.02(4) 2_556 2_556 ?
C10 Ca1 O11 25.81(4) 2_556 2_556 ?
C10 Ca1 O15 82.67(4) 2_556 1_565 ?
C10 Ca1 O15 99.48(4) 2_556 3_576 ?
C10 Ca1 O16 88.50(4) 2_556 . ?
C10 Ca1 O16 104.41(4) 2_556 3_576 ?
C10 Ca1 O17 106.38(5) 2_556 . ?
C10 Ca1 O18 168.64(6) 2_556 . ?
C18 Ca1 O10 80.90(4) 3_576 2_556 ?
C18 Ca1 O11 131.62(4) 3_576 2_556 ?
C18 Ca1 O15 92.63(4) 3_576 1_565 ?
C18 Ca1 O15 24.64(4) 3_576 3_576 ?
C18 Ca1 O16 24.80(4) 3_576 3_576 ?
C18 Ca1 O16 98.35(4) 3_576 . ?
C18 Ca1 O17 147.03(5) 3_576 . ?
C18 Ca1 O18 71.67(5) 3_576 . ?
C18 Ca1 C10 105.88(5) 3_576 2_556 ?
C10 O10 Ca1 93.87(10) . 2_546 ?
C10 O11 Ca1 90.93(9) . 2_546 ?
C18 O15 Ca1 146.44(10) . 1_545 ?
C18 O15 Ca1 101.19(9) . 3_576 ?
C18 O16 Ca1 86.32(9) . 3_576 ?
C18 O16 Ca1 167.20(10) . . ?
H17a O17 Ca1 109.4 . . ?
H17b O17 Ca1 109.3 . . ?
H17b O17 H17a 104.5 . . ?
H18a O18 Ca1 114.3(17) . . ?
H18b O18 Ca1 122(2) . . ?
H18b O18 H18a 109(3) . . ?
C13 N4 C12 118.19(13) . . ?
C15 N4 C12 118.16(13) . . ?
C15 N4 C13 123.63(13) . . ?
C13 N5 H5 117.01(9) . . ?
C14 N5 H5 117.01(8) . . ?
C14 N5 C13 125.97(13) . . ?
C15 N6 C14 123.73(13) . . ?
C16 N6 C14 118.03(12) . . ?
C16 N6 C15 118.15(12) . . ?
O10 C10 Ca1 60.11(8) . 2_546 ?
O11 C10 Ca1 63.26(8) . 2_546 ?
O11 C10 O10 122.06(15) . . ?
C11 C10 Ca1 168.70(12) . 2_546 ?
C11 C10 O10 119.14(15) . . ?
C11 C10 O11 118.80(15) . . ?
H11a C11 C10 109.71(10) . . ?
H11b C11 C10 109.71(9) . . ?
H11b C11 H11a 108.2 . . ?
C12 C11 C10 109.77(14) . . ?
C12 C11 H11a 109.71(9) . . ?
C12 C11 H11b 109.71(9) . . ?
C11 C12 N4 110.55(14) . . ?
H12a C12 N4 109.54(8) . . ?
H12a C12 C11 109.54(9) . . ?
H12b C12 N4 109.54(9) . . ?
H12b C12 C11 109.54(9) . . ?
H12b C12 H12a 108.1 . . ?
N4 C13 O12 122.46(15) . . ?
N5 C13 O12 122.27(15) . . ?
N5 C13 N4 115.27(14) . . ?
N5 C14 O13 121.60(14) . . ?
N6 C14 O13 123.02(14) . . ?
N6 C14 N5 115.36(13) . . ?
N4 C15 O14 121.69(15) . . ?
N6 C15 O14 122.32(15) . . ?
N6 C15 N4 116.00(13) . . ?
H16a C16 N6 109.70(7) . . ?
H16b C16 N6 109.70(8) . . ?
H16b C16 H16a 108.2 . . ?
C17 C16 N6 109.85(13) . . ?
C17 C16 H16a 109.70(9) . . ?
C17 C16 H16b 109.70(9) . . ?
H17c C17 C16 108.51(9) . . ?
H17d C17 C16 108.51(9) . . ?
H17d C17 H17c 107.5 . . ?
C18 C17 C16 115.05(14) . . ?
C18 C17 H17c 108.51(9) . . ?
C18 C17 H17d 108.51(9) . . ?
O15 C18 Ca1 54.17(7) . 3_576 ?
O16 C18 Ca1 68.88(8) . 3_576 ?
O16 C18 O15 121.92(14) . . ?
C17 C18 Ca1 165.22(11) . 3_576 ?
C17 C18 O15 116.60(13) . . ?
C17 C18 O16 121.48(14) . . ?
O2 Ca2 O1 51.13(4) 3_666 3_666 ?
O6 Ca2 O1 79.96(4) 2_545 3_666 ?
O6 Ca2 O1 91.06(4) 1_545 3_666 ?
O6 Ca2 O2 83.39(4) 1_545 3_666 ?
O6 Ca2 O2 126.61(4) 2_545 3_666 ?
O7 Ca2 O1 78.27(4) 2_545 3_666 ?
O7 Ca2 O1 86.33(4) . 3_666 ?
O7 Ca2 O2 123.16(4) 2_545 3_666 ?
O7 Ca2 O2 86.44(4) . 3_666 ?
O7 Ca2 O6 168.72(4) . 1_545 ?
O7 Ca2 O6 49.79(3) 2_545 2_545 ?
O7 Ca2 O6 72.24(4) 2_545 1_545 ?
O7 Ca2 O6 68.34(3) . 2_545 ?
O8 Ca2 O1 130.01(5) . 3_666 ?
O8 Ca2 O2 79.24(5) . 3_666 ?
O8 Ca2 O6 88.45(5) . 1_545 ?
O8 Ca2 O6 139.21(5) . 2_545 ?
O8 Ca2 O7 84.85(4) . . ?
O8 Ca2 O7 146.89(4) . 2_545 ?
O9 Ca2 O1 152.20(5) . 3_666 ?
O9 Ca2 O2 153.88(5) . 3_666 ?
O9 Ca2 O6 84.44(5) . 1_545 ?
O9 Ca2 O6 79.31(5) . 2_545 ?
O9 Ca2 O7 74.22(4) . 2_545 ?
O9 Ca2 O7 102.88(5) . . ?
O9 Ca2 O8 77.41(5) . . ?
C1 Ca2 O1 25.90(4) 3_666 3_666 ?
C1 Ca2 O2 25.66(4) 3_666 3_666 ?
C1 Ca2 O6 104.98(4) 3_666 2_545 ?
C1 Ca2 O6 83.50(4) 3_666 1_545 ?
C1 Ca2 O7 99.46(4) 3_666 2_545 ?
C1 Ca2 O7 89.45(4) 3_666 . ?
C1 Ca2 O8 104.89(5) 3_666 . ?
C1 Ca2 O9 167.65(5) 3_666 . ?
C9 Ca2 O1 80.81(4) 2_545 3_666 ?
C9 Ca2 O2 131.88(4) 2_545 3_666 ?
C9 Ca2 O6 25.03(4) 2_545 2_545 ?
C9 Ca2 O6 97.05(4) 2_545 1_545 ?
C9 Ca2 O7 93.37(4) 2_545 . ?
C9 Ca2 O7 25.06(4) 2_545 2_545 ?
C9 Ca2 O8 148.75(5) 2_545 . ?
C9 Ca2 O9 72.59(5) 2_545 . ?
C9 Ca2 C1 106.29(5) 2_545 3_666 ?
C1 O1 Ca2 94.71(10) . 3_666 ?
C1 O2 Ca2 90.07(10) . 3_666 ?
C9 O6 Ca2 165.38(10) . 1_565 ?
C9 O6 Ca2 88.04(9) . 2 ?
C9 O7 Ca2 99.02(9) . 2 ?
C9 O7 Ca2 143.73(10) . . ?
H8a O8 Ca2 111.5(18) . . ?
H8b O8 Ca2 116(3) . . ?
H8b O8 H8a 124(3) . . ?
H9a O9 Ca2 109.4 . . ?
H9b O9 Ca2 109.3 . . ?
H9b O9 H9a 104.5 . . ?
C4 N1 C3 118.21(12) . . ?
C6 N1 C3 118.00(12) . . ?
C6 N1 C4 123.70(13) . . ?
C4 N2 H2 117.04(8) . . ?
C5 N2 H2 117.04(8) . . ?
C5 N2 C4 125.91(13) . . ?
C6 N3 C5 123.72(13) . . ?
C7 N3 C5 118.27(12) . . ?
C7 N3 C6 117.97(12) . . ?
O1 C1 Ca2 59.39(8) . 3_666 ?
O2 C1 Ca2 64.27(9) . 3_666 ?
O2 C1 O1 122.01(15) . . ?
C2 C1 Ca2 166.76(11) . 3_666 ?
C2 C1 O1 118.79(15) . . ?
C2 C1 O2 119.20(15) . . ?
H2a C2 C1 109.60(10) . . ?
H2b C2 C1 109.60(9) . . ?
H2b C2 H2a 108.1 . . ?
C3 C2 C1 110.29(14) . . ?
C3 C2 H2a 109.60(9) . . ?
C3 C2 H2b 109.60(9) . . ?
C2 C3 N1 110.27(14) . . ?
H3a C3 N1 109.60(8) . . ?
H3a C3 C2 109.60(9) . . ?
H3b C3 N1 109.60(8) . . ?
H3b C3 C2 109.60(9) . . ?
H3b C3 H3a 108.1 . . ?
N1 C4 O3 122.61(14) . . ?
N2 C4 O3 122.20(14) . . ?
N2 C4 N1 115.18(13) . . ?
N2 C5 O4 121.39(14) . . ?
N3 C5 O4 123.19(14) . . ?
N3 C5 N2 115.40(13) . . ?
N1 C6 O5 121.62(15) . . ?
N3 C6 O5 122.31(15) . . ?
N3 C6 N1 116.07(14) . . ?
H7a C7 N3 109.59(8) . . ?
H7b C7 N3 109.59(8) . . ?
H7b C7 H7a 108.1 . . ?
C8 C7 N3 110.34(13) . . ?
C8 C7 H7a 109.59(9) . . ?
C8 C7 H7b 109.59(9) . . ?
H8c C8 C7 108.59(9) . . ?
H8d C8 C7 108.59(9) . . ?
H8d C8 H8c 107.6 . . ?
C9 C8 C7 114.70(14) . . ?
C9 C8 H8c 108.59(9) . . ?
C9 C8 H8d 108.59(9) . . ?
O6 C9 Ca2 66.94(8) . 2 ?
O7 C9 Ca2 55.92(7) . 2 ?
O7 C9 O6 121.71(14) . . ?
C8 C9 Ca2 166.03(11) . 2 ?
C8 C9 O6 121.67(14) . . ?
C8 C9 O7 116.62(14) . . ?
H19b O19 H19a 110(3) . . ?
H20b O20 H20a 109.5 . . ?
H21b O21 H21a 109.5 . . ?
H22b O22 H22a 101(3) . . ?
H23b O23 H23a 104(3) . . ?
H24b O24 H24a 106(3) . . ?

loop_
_geom_bond_atom_site_label_1
_geom_bond_atom_site_label_2
_geom_bond_distance
_geom_bond_site_symmetry_2
_geom_bond_publ_flag
Ca1 O10 2.4862(12) 2_556 ?
Ca1 O11 2.5553(12) 2_556 ?
Ca1 O15 2.3806(12) 1_565 ?
Ca1 O15 2.4482(10) 3_576 ?
Ca1 O16 2.3427(11) . ?
Ca1 O16 2.7690(11) 3_576 ?
Ca1 O17 2.4029(12) . ?
Ca1 O18 2.3988(14) . ?
Ca1 C10 2.8610(16) 2_556 ?
Ca1 C18 2.9624(16) 3_576 ?
O10 C10 1.258(2) . ?
O11 C10 1.246(2) . ?
O12 C13 1.2122(19) . ?
O13 C14 1.2117(18) . ?
O14 C15 1.211(2) . ?
O15 C18 1.2592(19) . ?
O16 C18 1.2453(18) . ?
O17 H17a 0.8499 . ?
O17 H17b 0.8501 . ?
O18 H18a 0.87(3) . ?
O18 H18b 0.79(3) . ?
N4 C12 1.4711(19) . ?
N4 C13 1.382(2) . ?
N4 C15 1.392(2) . ?
N5 H5 0.8600 . ?
N5 C13 1.364(2) . ?
N5 C14 1.369(2) . ?
N6 C14 1.3801(19) . ?
N6 C15 1.383(2) . ?
N6 C16 1.4790(17) . ?
C10 C11 1.524(2) . ?
C11 H11a 0.9700 . ?
C11 H11b 0.9700 . ?
C11 C12 1.522(2) . ?
C12 H12a 0.9700 . ?
C12 H12b 0.9700 . ?
C16 H16a 0.9700 . ?
C16 H16b 0.9700 . ?
C16 C17 1.508(2) . ?
C17 H17c 0.9700 . ?
C17 H17d 0.9700 . ?
C17 C18 1.507(2) . ?
Ca2 O1 2.4770(12) 3_666 ?
Ca2 O2 2.5840(12) 3_666 ?
Ca2 O6 2.3837(12) 1_545 ?
Ca2 O6 2.7089(11) 2_545 ?
Ca2 O7 2.3580(12) . ?
Ca2 O7 2.4678(10) 2_545 ?
Ca2 O8 2.4034(13) . ?
Ca2 O9 2.3920(12) . ?
Ca2 C1 2.8683(16) 3_666 ?
Ca2 C9 2.9426(15) 2_545 ?
O1 C1 1.257(2) . ?
O2 C1 1.242(2) . ?
O3 C4 1.2116(18) . ?
O4 C5 1.2125(19) . ?
O5 C6 1.211(2) . ?
O6 C9 1.2457(19) . ?
O7 C9 1.2620(19) . ?
O8 H8a 0.78(2) . ?
O8 H8b 0.881(19) . ?
O9 H9a 0.8500 . ?
O9 H9b 0.8499 . ?
N1 C3 1.4718(18) . ?
N1 C4 1.3830(19) . ?
N1 C6 1.391(2) . ?
N2 H2 0.8600 . ?
N2 C4 1.365(2) . ?
N2 C5 1.372(2) . ?
N3 C5 1.3787(19) . ?
N3 C6 1.383(2) . ?
N3 C7 1.4781(18) . ?
C1 C2 1.523(2) . ?
C2 H2a 0.9700 . ?
C2 H2b 0.9700 . ?
C2 C3 1.522(2) . ?
C3 H3a 0.9700 . ?
C3 H3b 0.9700 . ?
C7 H7a 0.9700 . ?
C7 H7b 0.9700 . ?
C7 C8 1.511(2) . ?
C8 H8c 0.9700 . ?
C8 H8d 0.9700 . ?
C8 C9 1.506(2) . ?
O19 H19a 0.94(4) . ?
O19 H19b 0.98(4) . ?
O20 H20a 0.8499 . ?
O20 H20b 0.8502 . ?
O21 H21a 0.8501 . ?
O21 H21b 0.8498 . ?
O22 H22a 0.91(4) . ?
O22 H22b 0.95(3) . ?
O23 H23a 0.934(18) . ?
O23 H23b 0.92(3) . ?
O24 H24a 0.94(3) . ?
O24 H24b 0.97(4) . ?

loop_
_restr_distance_atom_site_label_1
_restr_distance_atom_site_label_2
_restr_distance_site_symmetry_2
_restr_distance_target
_restr_distance_target_weight_param
_restr_distance_diff
H8b O8 1 0.9000 0.0200 0.0185
H23a O23 1 0.9000 0.0200 -0.0338
